data_4060270
_journal_name_full Organometallics
_journal_paper_doi 10.1021/om0343061
_journal_year 2004
_chemical_formula_sum 'C61 H48 Cl2 O4.5 P3 W'
_chemical_formula_weight 1200.65
_space_group_IT_number 2
_symmetry_cell_setting triclinic
_symmetry_space_group_name_Hall '-P 1'
_symmetry_space_group_name_H-M 'P -1'
_atom_sites_solution_hydrogens geom
_atom_sites_solution_primary direct
_atom_sites_solution_secondary difmap
_cell_angle_alpha 73.649(2)
_cell_angle_beta 83.467(2)
_cell_angle_gamma 73.488(2)
_cell_formula_units_Z 2
_cell_length_a 9.8218(9)
_cell_length_b 13.7537(12)
_cell_length_c 21.2007(18)
_cell_measurement_reflns_used 1765
_cell_measurement_temperature 150(1)
_cell_measurement_theta_max 20.17
_cell_measurement_theta_min 2.33
_cell_volume 2633.0(4)
_diffrn_ambient_temperature 150(1)
_diffrn_detector_area_resol_mean ?
_diffrn_measurement_device_type 'BRUKER SMART ApexCCD area detector'
_diffrn_measurement_method 'omega scans'
_diffrn_radiation_monochromator graphite
_diffrn_radiation_source 'fine-focus sealed tube'
_diffrn_radiation_type MoK\a
_diffrn_radiation_wavelength 0.71073
_diffrn_reflns_av_R_equivalents 0.1168
_diffrn_reflns_av_sigmaI/netI 0.1562
_diffrn_reflns_limit_h_max 11
_diffrn_reflns_limit_h_min -11
_diffrn_reflns_limit_k_max 15
_diffrn_reflns_limit_k_min -16
_diffrn_reflns_limit_l_max 25
_diffrn_reflns_limit_l_min -25
_diffrn_reflns_number 24760
_diffrn_reflns_theta_max 25.00
_diffrn_reflns_theta_min 1.00
_diffrn_standards_decay_% ?
_diffrn_standards_interval_count ?
_diffrn_standards_interval_time ?
_diffrn_standards_number ?
_exptl_absorpt_coefficient_mu 2.436
_exptl_absorpt_correction_T_max 0.9529
_exptl_absorpt_correction_T_min 0.7114
_exptl_absorpt_correction_type multi-scan
_exptl_absorpt_process_details ?
_exptl_crystal_colour plate
_exptl_crystal_density_diffrn 1.514
_exptl_crystal_density_meas 0
_exptl_crystal_density_method 'not measured'
_exptl_crystal_description yellow
_exptl_crystal_F_000 1206
_exptl_crystal_size_max 0.15
_exptl_crystal_size_mid 0.08
_exptl_crystal_size_min 0.02
_refine_ls_extinction_coef 0.0183(10)
_refine_ls_extinction_expression Fc^*^=kFc[1+0.001xFc^2^\l^3^/sin(2\q)]^-1/4^
_refine_ls_extinction_method SHELXL
_refine_ls_goodness_of_fit_ref 1.041
_refine_ls_hydrogen_treatment mixed
_refine_ls_matrix_type full
_refine_ls_number_parameters 640
_refine_ls_number_reflns 9291
_refine_ls_number_restraints 5
_refine_ls_restrained_S_all 1.042
_refine_ls_R_factor_all 0.1045
_refine_ls_R_factor_gt 0.0690
_refine_ls_shift/su_max 0.001
_refine_ls_shift/su_mean 0.000
_refine_ls_structure_factor_coef Fsqd
_refine_ls_weighting_details 'calc w=1/[\s^2^(Fo^2^)+(0.0696P)^2^+0.0000P] where P=(Fo^2^+2Fc^2^)/3'
_refine_ls_weighting_scheme calc
_refine_ls_wR_factor_gt 0.1538
_refine_ls_wR_factor_ref 0.1884
_reflns_number_gt 6549
_reflns_number_total 9291
_reflns_threshold_expression >2sigma(I)
_cod_depositor_comments
;
The following automatic conversions were performed:
'_symmetry_cell_setting' value 'Triclinic' changed to 'triclinic'
according to '/home/saulius/struct/CIF-dictionaries/cif_core.dic'
dictionary named 'cif_core.dic' version 2.4.1 from 2010-06-29.

Automatic conversion script
Id: cif_fix_enum 1527 2010-12-29 10:47:43Z saulius 
;
_cod_original_sg_symbol_H-M P-1
_cod_original_formula_sum 'C61 H48 Cl2 O4.50 P3 W'
_cod_database_code 4060270

loop_
_symmetry_equiv_pos_as_xyz
'x, y, z'
'-x, -y, -z'

loop_
_atom_site_label
_atom_site_type_symbol
_atom_site_fract_x
_atom_site_fract_y
_atom_site_fract_z
_atom_site_U_iso_or_equiv
_atom_site_adp_type
_atom_site_occupancy
_atom_site_symmetry_multiplicity
_atom_site_calc_flag
_atom_site_refinement_flags
_atom_site_disorder_assembly
_atom_site_disorder_group
W W 0.30727(4) 0.05594(3) 0.18153(2) 0.0289(2) Uani 1 1 d . . .
P1 P 0.3745(3) 0.1892(2) 0.08330(13) 0.0335(6) Uani 1 1 d . . .
P2 P 0.2192(3) -0.0578(2) 0.28287(13) 0.0315(6) Uani 1 1 d . . .
P3 P 0.0895(3) 0.2739(2) 0.37612(13) 0.0354(7) Uani 1 1 d . A .
O1 O 0.1184(8) -0.0199(7) 0.1075(4) 0.049(2) Uani 1 1 d . . .
O2 O 0.1489(7) 0.1786(5) 0.1822(3) 0.0282(15) Uani 1 1 d . . .
O3 O 0.4897(7) -0.0494(6) 0.1938(4) 0.0380(18) Uani 1 1 d . . .
O4 O 0.3935(7) 0.1323(6) 0.2330(3) 0.0345(17) Uani 1 1 d . . .
C1 C 0.1877(10) 0.0113(8) 0.1343(5) 0.033(3) Uani 1 1 d . . .
C2 C 0.1735(10) 0.2580(8) 0.2067(5) 0.031(2) Uani 1 1 d . . .
C3 C 0.2283(11) 0.3395(9) 0.1544(5) 0.037(3) Uani 1 1 d . . .
C4 C 0.1881(13) 0.4407(9) 0.1619(5) 0.044(3) Uani 1 1 d . . .
H4A H 0.1249 0.4564 0.1972 0.053 Uiso 1 1 calc R . .
C5 C 0.2399(13) 0.5201(10) 0.1176(6) 0.050(3) Uani 1 1 d . . .
H5A H 0.2141 0.5886 0.1244 0.060 Uiso 1 1 calc R . .
C6 C 0.3262(14) 0.5009(10) 0.0653(7) 0.057(3) Uani 1 1 d . . .
H6A H 0.3591 0.5553 0.0347 0.069 Uiso 1 1 calc R . .
C7 C 0.3651(12) 0.3995(10) 0.0580(6) 0.047(3) Uani 1 1 d . . .
H7A H 0.4277 0.3849 0.0222 0.056 Uiso 1 1 calc R . .
C8 C 0.3166(12) 0.3185(9) 0.1004(5) 0.040(3) Uani 1 1 d . . .
C9 C 0.2930(11) 0.2038(9) 0.0085(5) 0.037(3) Uani 1 1 d . . .
C10 C 0.2131(13) 0.2991(10) -0.0302(6) 0.052(3) Uani 1 1 d . . .
H10A H 0.2028 0.3630 -0.0188 0.063 Uiso 1 1 calc R . .
C11 C 0.1490(15) 0.2993(11) -0.0855(6) 0.063(4) Uani 1 1 d . . .
H11A H 0.0921 0.3637 -0.1106 0.076 Uiso 1 1 calc R . .
C12 C 0.1653(14) 0.2103(12) -0.1046(6) 0.060(4) Uani 1 1 d . . .
H12A H 0.1214 0.2129 -0.1429 0.072 Uiso 1 1 calc R . .
C13 C 0.2457(13) 0.1165(11) -0.0681(5) 0.049(3) Uani 1 1 d . . .
H13A H 0.2582 0.0541 -0.0816 0.058 Uiso 1 1 calc R . .
C14 C 0.3083(11) 0.1123(9) -0.0123(6) 0.042(3) Uani 1 1 d . . .
H14A H 0.3628 0.0467 0.0127 0.050 Uiso 1 1 calc R . .
C15 C 0.5611(11) 0.1741(8) 0.0610(5) 0.036(3) Uani 1 1 d . . .
C16 C 0.6538(12) 0.1496(9) 0.1103(5) 0.042(3) Uani 1 1 d . . .
H16A H 0.6191 0.1387 0.1547 0.051 Uiso 1 1 calc R . .
C17 C 0.7986(12) 0.1402(11) 0.0961(6) 0.056(4) Uani 1 1 d . . .
H17A H 0.8620 0.1205 0.1310 0.067 Uiso 1 1 calc R . .
C18 C 0.8496(13) 0.1594(11) 0.0321(7) 0.057(4) Uani 1 1 d . . .
H18A H 0.9474 0.1561 0.0224 0.069 Uiso 1 1 calc R . .
C19 C 0.7570(12) 0.1836(9) -0.0184(6) 0.046(3) Uani 1 1 d . . .
H19A H 0.7926 0.1943 -0.0627 0.055 Uiso 1 1 calc R . .
C20 C 0.6143(11) 0.1923(9) -0.0049(5) 0.039(3) Uani 1 1 d . . .
C21 C 0.4179(10) -0.0988(8) 0.1675(5) 0.033(2) Uani 1 1 d . . .
C22 C 0.3802(11) -0.1953(9) 0.2130(5) 0.036(3) Uani 1 1 d . . .
C23 C 0.4296(12) -0.2899(9) 0.1982(6) 0.045(3) Uani 1 1 d . . .
H23A H 0.4889 -0.2958 0.1601 0.054 Uiso 1 1 calc R . .
C24 C 0.3926(13) -0.3773(9) 0.2392(6) 0.049(3) Uani 1 1 d . . .
H24A H 0.4233 -0.4421 0.2274 0.058 Uiso 1 1 calc R . .
C25 C 0.3135(13) -0.3731(10) 0.2961(6) 0.049(3) Uani 1 1 d . . .
H25A H 0.2928 -0.4344 0.3249 0.058 Uiso 1 1 calc R . .
C26 C 0.2647(12) -0.2779(9) 0.3105(6) 0.044(3) Uani 1 1 d . . .
H26A H 0.2106 -0.2734 0.3501 0.053 Uiso 1 1 calc R . .
C27 C 0.2928(11) -0.1869(9) 0.2680(5) 0.036(3) Uani 1 1 d . . .
C28 C 0.0268(10) -0.0316(9) 0.2861(5) 0.035(3) Uani 1 1 d . . .
C29 C -0.0411(11) -0.0827(9) 0.2559(5) 0.037(3) Uani 1 1 d . . .
H29A H 0.0126 -0.1380 0.2375 0.044 Uiso 1 1 calc R . .
C30 C -0.1875(12) -0.0512(10) 0.2533(6) 0.049(3) Uani 1 1 d . . .
H30A H -0.2342 -0.0855 0.2330 0.059 Uiso 1 1 calc R . .
C31 C -0.2658(13) 0.0280(11) 0.2793(6) 0.051(3) Uani 1 1 d . . .
H31A H -0.3664 0.0491 0.2768 0.062 Uiso 1 1 calc R . .
C32 C -0.1991(11) 0.0771(10) 0.3092(6) 0.049(3) Uani 1 1 d . . .
H32A H -0.2543 0.1317 0.3279 0.058 Uiso 1 1 calc R . .
C33 C -0.0530(11) 0.0487(9) 0.3125(5) 0.043(3) Uani 1 1 d . . .
H33A H -0.0079 0.0841 0.3327 0.052 Uiso 1 1 calc R . .
C34 C 0.2672(11) -0.0733(8) 0.3662(5) 0.034(2) Uani 1 1 d . . .
C35 C 0.1864(13) -0.1139(10) 0.4217(5) 0.049(3) Uani 1 1 d . . .
H35A H 0.1040 -0.1342 0.4172 0.059 Uiso 1 1 calc R . .
C36 C 0.2330(15) -0.1230(11) 0.4837(6) 0.059(4) Uani 1 1 d . . .
H36A H 0.1779 -0.1467 0.5218 0.071 Uiso 1 1 calc R . .
C37 C 0.3519(13) -0.0998(11) 0.4912(6) 0.055(3) Uani 1 1 d . . .
H37A H 0.3821 -0.1094 0.5341 0.065 Uiso 1 1 calc R . .
C38 C 0.4308(13) -0.0618(11) 0.4369(6) 0.053(3) Uani 1 1 d . . .
H38A H 0.5156 -0.0453 0.4423 0.064 Uiso 1 1 calc R . .
C39 C 0.3877(12) -0.0476(10) 0.3745(6) 0.044(3) Uani 1 1 d . . .
H39A H 0.4417 -0.0199 0.3371 0.052 Uiso 1 1 calc R . .
C40 C 0.2826(10) 0.1947(8) 0.2622(5) 0.030(2) Uani 1 1 d . . .
C41 C 0.3378(11) 0.2602(8) 0.2938(5) 0.031(2) Uani 1 1 d . . .
C42 C 0.4663(11) 0.2817(9) 0.2726(5) 0.039(3) Uani 1 1 d . . .
H42A H 0.5126 0.2638 0.2340 0.047 Uiso 1 1 calc R . .
C43 C 0.5302(12) 0.3296(9) 0.3069(6) 0.042(3) Uani 1 1 d . . .
H43A H 0.6193 0.3433 0.2914 0.050 Uiso 1 1 calc R . .
C44 C 0.4666(11) 0.3568(9) 0.3620(5) 0.039(3) Uani 1 1 d . . .
H44A H 0.5106 0.3890 0.3851 0.047 Uiso 1 1 calc R . .
C45 C 0.3360(12) 0.3366(8) 0.3841(5) 0.037(3) Uani 1 1 d . . .
H45A H 0.2914 0.3547 0.4229 0.044 Uiso 1 1 calc R . .
C46 C 0.2697(11) 0.2906(8) 0.3505(5) 0.031(2) Uani 1 1 d . . .
C47 C 0.0795(11) 0.2796(9) 0.4622(5) 0.034(2) Uani 1 1 d . . .
C48 C 0.1566(12) 0.1928(9) 0.5050(6) 0.045(3) Uani 1 1 d . . .
H48A H 0.2090 0.1338 0.4896 0.055 Uiso 1 1 calc R . .
C49 C 0.1594(14) 0.1896(11) 0.5712(6) 0.055(3) Uani 1 1 d . . .
H49A H 0.2154 0.1296 0.6006 0.066 Uiso 1 1 calc R . .
C50 C 0.0819(14) 0.2726(11) 0.5929(6) 0.054(3) Uani 1 1 d . . .
H50A H 0.0833 0.2716 0.6378 0.064 Uiso 1 1 calc R . .
C51 C 0.0021(15) 0.3573(10) 0.5505(6) 0.055(4) Uani 1 1 d . . .
H51A H -0.0529 0.4148 0.5666 0.066 Uiso 1 1 calc R . .
C52 C -0.0021(12) 0.3628(9) 0.4849(5) 0.043(3) Uani 1 1 d . . .
H52A H -0.0599 0.4226 0.4561 0.052 Uiso 1 1 calc R . .
C53 C -0.0225(11) 0.4058(10) 0.3369(5) 0.040(3) Uani 1 1 d . . .
C54 C -0.156(2) 0.4116(17) 0.3238(10) 0.050(5) Uiso 0.67 1 d P A 1
H54A H -0.1887 0.3501 0.3362 0.060 Uiso 0.67 1 calc PR A 1
C55 C -0.243(2) 0.5047(17) 0.2929(11) 0.060(5) Uiso 0.67 1 d P A 1
H55A H -0.3355 0.5063 0.2824 0.072 Uiso 0.67 1 calc PR A 1
C54' C -0.181(4) 0.430(3) 0.3518(19) 0.040(9) Uiso 0.33 1 d P A 2
H54B H -0.2214 0.3771 0.3792 0.049 Uiso 0.33 1 calc PR A 2
C55' C -0.269(5) 0.531(4) 0.326(2) 0.064(11) Uiso 0.33 1 d P A 2
H55B H -0.3657 0.5529 0.3397 0.076 Uiso 0.33 1 calc PR A 2
C56 C -0.2021(15) 0.5981(12) 0.2760(8) 0.077(5) Uani 1 1 d . . .
H56A H -0.2685 0.6648 0.2625 0.093 Uiso 0.67 1 calc PR A 1
H56B H -0.2550 0.6512 0.2417 0.093 Uiso 0.33 1 d PR A 2
C57 C -0.0621(13) 0.5884(11) 0.2800(6) 0.051(3) Uani 1 1 d . A .
H57A H -0.0248 0.6472 0.2611 0.061 Uiso 1 1 calc R . .
C58 C 0.0274(12) 0.4931(10) 0.3116(6) 0.045(3) Uani 1 1 d . A .
H58A H 0.1246 0.4882 0.3157 0.054 Uiso 1 1 calc R . .
C59 C -0.165(2) 0.3568(16) 0.1337(10) 0.127(8) Uiso 1 1 d D . .
H59A H -0.1191 0.3607 0.1718 0.153 Uiso 0.67 1 calc PR B 1
H59B H -0.1618 0.2823 0.1389 0.153 Uiso 0.67 1 calc PR B 1
H59C H -0.2502 0.3428 0.1210 0.153 Uiso 0.33 1 d PR B 2
H59D H -0.1051 0.2888 0.1586 0.153 Uiso 0.33 1 d PR B 2
Cl1 Cl -0.0756(5) 0.4032(4) 0.0618(2) 0.1009(15) Uani 1 1 d . C .
Cl2 Cl -0.3454(6) 0.4335(7) 0.1317(3) 0.097(2) Uani 0.67 1 d P C 1
Cl2' Cl -0.2189(17) 0.4383(12) 0.1824(8) 0.105(5) Uiso 0.33 1 d PD C 2
O5 O 0.626(3) -0.559(2) 0.5130(14) 0.125(10) Uiso 0.50 1 d PD . .
C60 C 0.492(5) -0.389(5) 0.449(3) 0.18(3) Uiso 0.50 1 d PD . .
H60A H 0.6436 -0.3036 0.4041 0.275 Uiso 0.50 1 d P . .
H60B H 0.5963 -0.3744 0.3691 0.275 Uiso 0.50 1 d P . .
H60C H 0.4895 -0.3185 0.4169 0.275 Uiso 0.50 1 d P . .
C61 C 0.648(4) -0.457(2) 0.4704(17) 0.092(11) Uiso 0.50 1 d PD . .
H61A H 0.7406 -0.4707 0.4565 0.110 Uiso 0.50 1 d P . .
H61B H 0.6375 -0.4168 0.5026 0.110 Uiso 0.50 1 d P . .
C62 C 0.470(3) -0.541(4) 0.530(3) 0.15(2) Uiso 0.50 1 d PD . .
H62A H 0.4204 -0.4911 0.4924 0.179 Uiso 0.50 1 d P . .
H62B H 0.4549 -0.4946 0.5631 0.179 Uiso 0.50 1 d P . .
C63 C 0.400(6) -0.625(4) 0.566(2) 0.135(17) Uiso 0.50 1 d PD . .
H63A H 0.3402 -0.6238 0.5686 0.203 Uiso 0.50 1 d P . .
H63B H 0.4602 -0.6731 0.5226 0.203 Uiso 0.50 1 d P . .
H63C H 0.4949 -0.6766 0.5937 0.203 Uiso 0.50 1 d P . .

loop_
_atom_site_aniso_label
_atom_site_aniso_U_11
_atom_site_aniso_U_22
_atom_site_aniso_U_33
_atom_site_aniso_U_23
_atom_site_aniso_U_13
_atom_site_aniso_U_12
W 0.0269(3) 0.0332(3) 0.0240(3) -0.00864(17) 0.00185(14) -0.00393(17)
P1 0.0342(15) 0.0372(17) 0.0270(14) -0.0099(12) 0.0037(11) -0.0068(13)
P2 0.0269(14) 0.0356(16) 0.0299(14) -0.0071(12) -0.0016(11) -0.0060(12)
P3 0.0342(15) 0.0449(18) 0.0307(14) -0.0136(13) 0.0050(11) -0.0148(13)
O1 0.037(4) 0.064(6) 0.056(5) -0.032(5) -0.007(4) -0.011(4)
O2 0.030(4) 0.030(4) 0.029(4) -0.017(3) 0.002(3) -0.007(3)
O3 0.032(4) 0.035(4) 0.047(4) -0.018(4) 0.007(3) -0.005(3)
O4 0.029(4) 0.043(5) 0.032(4) -0.016(3) 0.005(3) -0.006(3)
C1 0.023(5) 0.031(6) 0.034(6) -0.003(5) 0.016(4) 0.000(5)
C2 0.035(6) 0.028(6) 0.027(5) -0.005(4) 0.003(4) -0.007(5)
C3 0.035(6) 0.036(7) 0.037(6) -0.009(5) -0.001(5) -0.005(5)
C4 0.056(7) 0.045(8) 0.027(6) -0.008(5) 0.006(5) -0.011(6)
C5 0.064(8) 0.033(7) 0.051(7) -0.017(6) 0.005(6) -0.003(6)
C6 0.066(9) 0.041(8) 0.058(8) -0.009(6) 0.002(7) -0.008(7)
C7 0.038(6) 0.051(8) 0.045(7) -0.009(6) 0.010(5) -0.011(6)
C8 0.046(7) 0.033(6) 0.036(6) -0.007(5) -0.004(5) -0.002(5)
C9 0.032(6) 0.043(7) 0.033(6) -0.014(5) 0.010(4) -0.006(5)
C10 0.062(8) 0.045(8) 0.045(7) -0.014(6) 0.000(6) -0.006(6)
C11 0.080(10) 0.050(9) 0.040(7) -0.004(6) -0.024(7) 0.013(7)
C12 0.067(9) 0.077(10) 0.027(6) -0.009(7) -0.005(6) -0.006(8)
C13 0.060(8) 0.061(9) 0.026(6) -0.014(6) 0.012(5) -0.022(7)
C14 0.038(6) 0.040(7) 0.045(7) -0.021(6) 0.003(5) 0.002(5)
C15 0.045(6) 0.024(6) 0.031(6) -0.007(5) 0.003(5) 0.003(5)
C16 0.046(7) 0.050(8) 0.028(6) -0.009(5) 0.008(5) -0.012(6)
C17 0.034(6) 0.087(11) 0.044(7) -0.015(7) 0.001(5) -0.017(7)
C18 0.032(6) 0.065(9) 0.068(9) -0.011(7) 0.013(6) -0.014(6)
C19 0.049(7) 0.049(8) 0.037(6) -0.011(6) 0.016(5) -0.015(6)
C20 0.035(6) 0.039(7) 0.036(6) -0.004(5) 0.017(5) -0.013(5)
C21 0.026(5) 0.035(6) 0.038(6) -0.015(5) -0.001(4) -0.001(5)
C22 0.033(6) 0.034(6) 0.032(6) -0.002(5) -0.005(4) -0.001(5)
C23 0.046(7) 0.038(7) 0.050(7) -0.018(6) -0.009(5) -0.003(6)
C24 0.053(7) 0.029(7) 0.068(9) -0.017(6) -0.022(6) -0.003(6)
C25 0.057(8) 0.037(7) 0.054(8) -0.005(6) -0.012(6) -0.019(6)
C26 0.036(6) 0.049(8) 0.047(7) -0.006(6) -0.001(5) -0.016(6)
C27 0.034(6) 0.038(7) 0.038(6) -0.011(5) -0.002(5) -0.009(5)
C28 0.025(5) 0.041(7) 0.031(6) -0.003(5) -0.003(4) -0.001(5)
C29 0.035(6) 0.045(7) 0.030(6) -0.002(5) -0.003(4) -0.016(5)
C30 0.045(7) 0.060(9) 0.040(7) -0.002(6) -0.009(5) -0.020(6)
C31 0.034(6) 0.074(10) 0.039(7) -0.006(6) -0.004(5) -0.011(7)
C32 0.024(6) 0.057(8) 0.053(7) -0.006(6) 0.004(5) -0.003(5)
C33 0.037(6) 0.046(7) 0.043(7) -0.007(6) 0.003(5) -0.012(6)
C34 0.036(6) 0.031(6) 0.036(6) -0.009(5) -0.003(5) -0.005(5)
C35 0.049(7) 0.064(9) 0.032(6) -0.005(6) 0.002(5) -0.019(6)
C36 0.078(10) 0.077(10) 0.026(6) -0.013(6) 0.007(6) -0.030(8)
C37 0.051(8) 0.080(10) 0.031(6) -0.010(6) -0.006(5) -0.018(7)
C38 0.046(7) 0.063(9) 0.057(8) -0.018(7) -0.016(6) -0.015(7)
C39 0.035(6) 0.058(8) 0.041(7) -0.014(6) 0.001(5) -0.017(6)
C40 0.026(5) 0.032(6) 0.030(5) -0.012(5) -0.006(4) 0.001(4)
C41 0.037(6) 0.027(6) 0.029(5) -0.007(4) -0.001(4) -0.006(5)
C42 0.031(6) 0.045(7) 0.039(6) -0.011(5) 0.008(5) -0.008(5)
C43 0.035(6) 0.040(7) 0.056(7) -0.011(6) -0.001(5) -0.019(5)
C44 0.037(6) 0.045(7) 0.038(6) -0.013(5) -0.010(5) -0.008(5)
C45 0.044(6) 0.036(6) 0.034(6) -0.013(5) -0.004(5) -0.010(5)
C46 0.034(6) 0.030(6) 0.033(6) -0.011(5) 0.004(4) -0.016(5)
C47 0.031(6) 0.045(7) 0.029(5) -0.014(5) 0.005(4) -0.012(5)
C48 0.037(6) 0.043(7) 0.048(7) -0.003(6) 0.003(5) -0.010(6)
C49 0.059(8) 0.062(9) 0.036(7) 0.009(6) -0.003(6) -0.025(7)
C50 0.071(9) 0.074(10) 0.026(6) -0.017(7) 0.006(6) -0.035(8)
C51 0.085(10) 0.049(8) 0.038(7) -0.022(6) 0.025(7) -0.028(7)
C52 0.052(7) 0.042(7) 0.034(6) -0.010(5) 0.014(5) -0.015(6)
C53 0.032(6) 0.053(8) 0.039(6) -0.013(6) -0.004(5) -0.016(5)
C56 0.053(9) 0.060(10) 0.113(13) 0.001(9) -0.034(8) -0.018(8)
C57 0.053(8) 0.056(8) 0.045(7) -0.020(6) 0.008(6) -0.010(7)
C58 0.036(6) 0.055(8) 0.047(7) -0.019(6) 0.004(5) -0.014(6)
Cl1 0.085(3) 0.115(4) 0.079(3) -0.017(3) 0.005(2) -0.001(3)
Cl2 0.062(4) 0.169(7) 0.054(3) -0.015(4) 0.005(3) -0.040(4)
